data_4503836
loop_
_publ_author_name
'Sarma, Bipul'
'Reddy, L. Sreenivas'
'Nangia, Ashwini'

_publ_section_title
;
 The Role of \p-Stacking in the Composition of Phloroglucinol and
 Phenazine Cocrystals
;
_journal_issue 12
_journal_name_full 'Crystal Growth &amp; Design'
_journal_page_first 4546
_journal_paper_doi 10.1021/cg800585d
_journal_volume 8
_journal_year 2008
_chemical_formula_moiety '(C12 H8 N2), 0.5(C6 H6 O3)'
_chemical_formula_sum 'C15 H11 N2 O1.5'
_chemical_formula_weight 243.2644
_chemical_name_common
; 
0.5:1 complex of pluoroglucinol and phenazine 
;
_chemical_name_systematic
; 
0.5:1 complex of pluoroglucinol and phenazine 
;
_space_group_IT_number 15
_symmetry_cell_setting monoclinic
_symmetry_space_group_name_Hall '-C 2yc'
_symmetry_space_group_name_H-M 'C 1 2/c 1'
_atom_sites_solution_hydrogens geom
_atom_sites_solution_primary direct
_atom_sites_solution_secondary difmap
_audit_creation_method SHELXL-97
_cell_angle_alpha 90.00
_cell_angle_beta 102.423(5)
_cell_angle_gamma 90.00
_cell_formula_units_Z 8
_cell_length_a 14.159(3)
_cell_length_b 11.943(3)
_cell_length_c 14.249(3)
_cell_measurement_reflns_used 609
_cell_measurement_temperature 100(2)
_cell_measurement_theta_max 23.53
_cell_measurement_theta_min 2.25
_cell_volume 2353.1(9)
_computing_cell_refinement 'Bruker SMART'
_computing_data_collection 'Bruker SMART'
_computing_data_reduction 'Bruker SAINT'
_computing_molecular_graphics 'Bruker SHELXTL'
_computing_publication_material 'Bruker SHELXTL'
_computing_structure_refinement 'Bruker SHELXTL'
_computing_structure_solution 'Bruker SHELXTL'
_diffrn_ambient_temperature 100(2)
_diffrn_measured_fraction_theta_full 0.998
_diffrn_measured_fraction_theta_max 0.998
_diffrn_measurement_device_type 'CCD area detector'
_diffrn_measurement_method 'phi and omega scans'
_diffrn_radiation_monochromator graphite
_diffrn_radiation_source 'fine-focus sealed tube'
_diffrn_radiation_type MoK\a
_diffrn_radiation_wavelength 0.71073
_diffrn_reflns_av_R_equivalents 0.0478
_diffrn_reflns_av_sigmaI/netI 0.0722
_diffrn_reflns_limit_h_max 5
_diffrn_reflns_limit_h_min -17
_diffrn_reflns_limit_k_max 13
_diffrn_reflns_limit_k_min -14
_diffrn_reflns_limit_l_max 17
_diffrn_reflns_limit_l_min -16
_diffrn_reflns_number 5308
_diffrn_reflns_theta_full 26.05
_diffrn_reflns_theta_max 26.05
_diffrn_reflns_theta_min 2.25
_exptl_absorpt_coefficient_mu 0.091
_exptl_absorpt_correction_T_max 0.9910
_exptl_absorpt_correction_T_min 0.9821
_exptl_absorpt_correction_type multi-scan
_exptl_absorpt_process_details SADABS
_exptl_crystal_colour yellow
_exptl_crystal_density_diffrn 1.373
_exptl_crystal_density_method 'not measured'
_exptl_crystal_description plate
_exptl_crystal_F_000 1016
_exptl_crystal_size_max 0.20
_exptl_crystal_size_mid 0.14
_exptl_crystal_size_min 0.10
_refine_diff_density_max 0.236
_refine_diff_density_min -0.177
_refine_diff_density_rms 0.045
_refine_ls_extinction_method none
_refine_ls_goodness_of_fit_ref 1.015
_refine_ls_hydrogen_treatment mixed
_refine_ls_matrix_type full
_refine_ls_number_parameters 173
_refine_ls_number_reflns 2326
_refine_ls_number_restraints 0
_refine_ls_restrained_S_all 1.015
_refine_ls_R_factor_all 0.1236
_refine_ls_R_factor_gt 0.0636
_refine_ls_shift/su_max 0.000
_refine_ls_shift/su_mean 0.000
_refine_ls_structure_factor_coef Fsqd
_refine_ls_weighting_details 'calc w=1/[\s^2^(Fo^2^)+(0.0632P)^2^+0.3420P] where P=(Fo^2^+2Fc^2^)/3'
_refine_ls_weighting_scheme calc
_refine_ls_wR_factor_gt 0.1322
_refine_ls_wR_factor_ref 0.1590
_reflns_number_gt 1287
_reflns_number_total 2326
_reflns_threshold_expression >2sigma(I)
_cod_data_source_file cg800585d_si_006.cif
_cod_data_source_block an289_m_PHG:Phen=1:2
_cod_depositor_comments
;
The following automatic conversions were performed:

'_symmetry_cell_setting' value 'Monoclinic' changed to 'monoclinic'
according to /home/saulius/struct/CIF-dictionaries/cif_core.dic
dictionary named 'cif_core.dic' version 2.4.1 from 2010-06-29.

Automatic conversion script
Id: cif_fix_values 1715 2011-07-08 13:25:40Z adriana 
;
_cod_original_cell_volume 2353.2(10)
_cod_original_sg_symbol_H-M 'C2/c  '
_cod_database_code 4503836

loop_
_symmetry_equiv_pos_as_xyz
'x, y, z'
'-x, y, -z+1/2'
'x+1/2, y+1/2, z'
'-x+1/2, y+1/2, -z+1/2'
'-x, -y, -z'
'x, -y, z-1/2'
'-x+1/2, -y+1/2, -z'
'x+1/2, -y+1/2, z-1/2'

loop_
_atom_site_label
_atom_site_type_symbol
_atom_site_fract_x
_atom_site_fract_y
_atom_site_fract_z
_atom_site_U_iso_or_equiv
_atom_site_adp_type
_atom_site_occupancy
_atom_site_symmetry_multiplicity
_atom_site_calc_flag
_atom_site_refinement_flags
O1 O 0.0000 1.1550(2) 0.2500 0.0757(11) Uani 1 2 d S
H1 H -0.0049 1.1785 0.1936 0.114 Uiso 0.50 1 calc PR
O2 O 0.01640(12) 0.81397(17) 0.42181(13) 0.0383(5) Uani 1 1 d .
H2 H 0.015(3) 0.725(4) 0.414(3) 0.112(14) Uiso 1 1 d .
C1 C 0.0000 1.0406(3) 0.2500 0.0363(10) Uani 1 2 d S
C2 C 0.00752(18) 0.9842(2) 0.3364(2) 0.0332(7) Uani 1 1 d .
H2A H 0.0123 1.0244 0.3948 0.040 Uiso 1 1 calc R
C3 C 0.00798(16) 0.8683(2) 0.33584(19) 0.0267(6) Uani 1 1 d .
C4 C 0.0000 0.8090(3) 0.2500 0.0301(9) Uani 1 2 d S
H4 H 0.0000 0.7295 0.2500 0.036 Uiso 1 2 calc SR
N1 N 0.02796(16) 0.5856(2) 0.39275(16) 0.0404(6) Uani 1 1 d .
N2 N 0.03596(18) 0.3477(2) 0.38103(18) 0.0563(8) Uani 1 1 d .
C5 C 0.11373(19) 0.5315(2) 0.40804(19) 0.0379(7) Uani 1 1 d .
C6 C 0.20096(19) 0.5944(3) 0.42987(19) 0.0444(8) Uani 1 1 d .
H6 H 0.1981 0.6737 0.4336 0.053 Uiso 1 1 calc R
C7 C 0.2885(2) 0.5426(3) 0.4455(2) 0.0475(8) Uani 1 1 d .
H7 H 0.3461 0.5858 0.4604 0.057 Uiso 1 1 calc R
C8 C 0.2942(2) 0.4239(3) 0.4395(2) 0.0494(9) Uani 1 1 d .
H8 H 0.3557 0.3886 0.4503 0.059 Uiso 1 1 calc R
C9 C 0.2129(2) 0.3610(3) 0.4185(2) 0.0471(8) Uani 1 1 d .
H9 H 0.2177 0.2819 0.4143 0.056 Uiso 1 1 calc R
C10 C 0.1201(2) 0.4124(2) 0.40260(19) 0.0378(7) Uani 1 1 d .
C11 C -0.05179(19) 0.4042(3) 0.36438(19) 0.0391(7) Uani 1 1 d .
C12 C -0.1411(2) 0.3451(3) 0.3402(2) 0.0519(9) Uani 1 1 d .
H12 H -0.1408 0.2656 0.3376 0.062 Uiso 1 1 calc R
C13 C -0.2263(2) 0.4004(3) 0.3208(2) 0.0600(10) Uani 1 1 d .
H13 H -0.2851 0.3595 0.3045 0.072 Uiso 1 1 calc R
C14 C -0.2287(2) 0.5183(3) 0.3246(2) 0.0585(10) Uani 1 1 d .
H14 H -0.2891 0.5560 0.3103 0.070 Uiso 1 1 calc R
C15 C -0.1452(2) 0.5790(3) 0.3487(2) 0.0513(9) Uani 1 1 d .
H15 H -0.1478 0.6584 0.3516 0.062 Uiso 1 1 calc R
C16 C -0.05398(19) 0.5230(3) 0.36953(19) 0.0406(8) Uani 1 1 d .

loop_
_atom_site_aniso_label
_atom_site_aniso_U_11
_atom_site_aniso_U_22
_atom_site_aniso_U_33
_atom_site_aniso_U_23
_atom_site_aniso_U_13
_atom_site_aniso_U_12
O1 0.152(3) 0.0162(16) 0.053(2) 0.000 0.010(2) 0.000
O2 0.0393(11) 0.0342(12) 0.0431(12) 0.0111(10) 0.0124(9) 0.0041(9)
C1 0.048(2) 0.017(2) 0.050(3) 0.000 0.022(2) 0.000
C2 0.0356(15) 0.0268(15) 0.0408(17) -0.0022(14) 0.0164(12) 0.0054(13)
C3 0.0193(12) 0.0233(15) 0.0391(15) 0.0052(13) 0.0094(11) 0.0048(11)
C4 0.0247(19) 0.0186(19) 0.049(2) 0.000 0.0115(17) 0.000
N1 0.0316(13) 0.0428(16) 0.0486(15) 0.0201(13) 0.0126(11) 0.0047(12)
N2 0.0479(16) 0.070(2) 0.0550(16) 0.0178(15) 0.0194(13) 0.0034(15)
C5 0.0290(15) 0.0475(19) 0.0393(17) 0.0177(15) 0.0115(13) 0.0071(14)
C6 0.0354(17) 0.053(2) 0.0460(18) 0.0168(16) 0.0117(14) 0.0025(15)
C7 0.0321(17) 0.067(2) 0.0443(18) 0.0113(16) 0.0103(14) 0.0058(16)
C8 0.0309(17) 0.076(3) 0.0443(18) 0.0144(18) 0.0139(14) 0.0150(17)
C9 0.0466(19) 0.052(2) 0.0465(18) 0.0157(16) 0.0195(15) 0.0207(17)
C10 0.0337(16) 0.0445(19) 0.0392(17) 0.0150(15) 0.0167(13) 0.0077(14)
C11 0.0298(16) 0.051(2) 0.0384(17) 0.0110(15) 0.0113(13) -0.0013(14)
C12 0.0395(18) 0.067(2) 0.052(2) 0.0093(18) 0.0163(15) -0.0148(17)
C13 0.0334(19) 0.100(3) 0.049(2) 0.007(2) 0.0137(15) -0.0196(19)
C14 0.0271(17) 0.103(3) 0.047(2) 0.024(2) 0.0117(15) 0.0080(19)
C15 0.0319(17) 0.068(2) 0.056(2) 0.0253(18) 0.0145(14) 0.0132(16)
C16 0.0295(16) 0.056(2) 0.0380(17) 0.0214(15) 0.0103(13) 0.0056(15)

loop_
_atom_type_symbol
_atom_type_description
_atom_type_scat_dispersion_real
_atom_type_scat_dispersion_imag
_atom_type_scat_source
C C 0.0033 0.0000 'International Tables Vol C Tables 4.2.6.8 and 6.1.1.4'
H H 0.0000 0.0000 'International Tables Vol C Tables 4.2.6.8 and 6.1.1.4'
N N 0.0061 0.0000 'International Tables Vol C Tables 4.2.6.8 and 6.1.1.4'
O O 0.0106 0.0000 'International Tables Vol C Tables 4.2.6.8 and 6.1.1.4'

loop_
_geom_angle_atom_site_label_1
_geom_angle_atom_site_label_2
_geom_angle_atom_site_label_3
_geom_angle
_geom_angle_site_symmetry_1
_geom_angle_site_symmetry_3
C1 O1 H1 109.5 . .
C3 O2 H2 113(2) . .
O1 C1 C2 119.02(18) . .
O1 C1 C2 119.02(18) . 2
C2 C1 C2 122.0(4) . 2
C3 C2 C1 118.6(3) . .
C3 C2 H2A 120.7 . .
C1 C2 H2A 120.7 . .
O2 C3 C2 117.9(2) . .
O2 C3 C4 121.2(2) . .
C2 C3 C4 120.8(3) . .
C3 C4 C3 119.1(3) . 2
C3 C4 H4 120.5 . .
C3 C4 H4 120.5 2 .
C5 N1 C16 117.8(2) . .
C11 N2 C10 117.3(3) . .
N1 C5 C6 119.4(3) . .
N1 C5 C10 122.2(3) . .
C6 C5 C10 118.5(3) . .
C7 C6 C5 120.9(3) . .
C7 C6 H6 119.6 . .
C5 C6 H6 119.6 . .
C6 C7 C8 120.3(3) . .
C6 C7 H7 119.8 . .
C8 C7 H7 119.8 . .
C9 C8 C7 120.6(3) . .
C9 C8 H8 119.7 . .
C7 C8 H8 119.7 . .
C8 C9 C10 120.5(3) . .
C8 C9 H9 119.7 . .
C10 C9 H9 119.7 . .
N2 C10 C9 120.7(3) . .
N2 C10 C5 120.1(2) . .
C9 C10 C5 119.2(3) . .
N2 C11 C16 120.3(3) . .
N2 C11 C12 121.1(3) . .
C16 C11 C12 118.6(3) . .
C13 C12 C11 120.9(3) . .
C13 C12 H12 119.5 . .
C11 C12 H12 119.5 . .
C12 C13 C14 120.6(3) . .
C12 C13 H13 119.7 . .
C14 C13 H13 119.7 . .
C15 C14 C13 120.9(3) . .
C15 C14 H14 119.6 . .
C13 C14 H14 119.6 . .
C14 C15 C16 119.9(3) . .
C14 C15 H15 120.0 . .
C16 C15 H15 120.0 . .
N1 C16 C11 122.3(3) . .
N1 C16 C15 118.6(3) . .
C11 C16 C15 119.0(3) . .

loop_
_geom_bond_atom_site_label_1
_geom_bond_atom_site_label_2
_geom_bond_distance
_geom_bond_site_symmetry_2
O1 C1 1.367(4) .
O1 H1 0.8400 .
O2 C3 1.369(3) .
O2 H2 1.06(4) .
C1 C2 1.387(3) .
C1 C2 1.387(3) 2
C2 C3 1.385(3) .
C2 H2A 0.9500 .
C3 C4 1.397(3) .
C4 C3 1.397(3) 2
C4 H4 0.9500 .
N1 C5 1.351(3) .
N1 C16 1.360(3) .
N2 C11 1.389(3) .
N2 C10 1.397(3) .
C5 C6 1.422(4) .
C5 C10 1.428(4) .
C6 C7 1.360(4) .
C6 H6 0.9500 .
C7 C8 1.423(4) .
C7 H7 0.9500 .
C8 C9 1.355(4) .
C8 H8 0.9500 .
C9 C10 1.423(4) .
C9 H9 0.9500 .
C11 C16 1.422(4) .
C11 C12 1.424(4) .
C12 C13 1.351(4) .
C12 H12 0.9500 .
C13 C14 1.410(5) .
C13 H13 0.9500 .
C14 C15 1.365(4) .
C14 H14 0.9500 .
C15 C16 1.428(4) .
C15 H15 0.9500 .
